data_7037015
loop_
_publ_author_name
'Sevastianova, Tatiana N.'
'Bodensteiner, Michael'
'Maulieva, Albina F.'
'Davydova, Elena I.'
'Virovets, Alexander V.'
'Peresypkina, Eugenia V.'
'Bal\'azs, G\'abor'
'Gra\&sl, Christian'
'Seidl, Michael'
'Scheer, Manfred'
'Frenking, Gernot'
'Berezovskaya, Ekaterina A.'
'Kazakov, Igor V.'
'Khoroshilova, Olesya V.'
'Timoshkin, Alexey Y.'

_publ_section_title
;
 Versatile structures of group 13 metal halide complexes with 4,4'-bipy:
 from 1D coordination polymers to 2D and 3D metal-organic frameworks.
;
_journal_issue 47
_journal_name_full 'Dalton transactions (Cambridge, England : 2003)'
_journal_page_first 20648
_journal_page_last 20658
_journal_paper_doi 10.1039/c5dt03192c
_journal_volume 44
_journal_year 2015
_chemical_formula_moiety 'C10 H8 Br6 Ga2 N2'
_chemical_formula_sum 'C10 H8 Br6 Ga2 N2'
_chemical_formula_weight 775.08
_space_group_crystal_system monoclinic
_space_group_IT_number 14
_space_group_name_Hall '-P 2ybc'
_space_group_name_H-M_alt 'P 1 21/c 1'
_symmetry_space_group_name_Hall '-P 2ybc'
_symmetry_space_group_name_H-M 'P 1 21/c 1'
_atom_sites_solution_hydrogens geom
_audit_creation_date 2015-09-17
_audit_creation_method
;
Olex2 1.2-alpha
(compiled 2015.09.16 svn.r3215 for OlexSys, GUI svn.r5097)
;
_audit_update_record
;
2015-09-23 deposited with the CCDC.
2015-10-29 downloaded from the CCDC.
;
_cell_angle_alpha 90
_cell_angle_beta 101.726(2)
_cell_angle_gamma 90
_cell_formula_units_Z 4
_cell_length_a 9.79360(10)
_cell_length_b 16.3623(2)
_cell_length_c 12.3274(2)
_cell_measurement_reflns_used 5449
_cell_measurement_temperature 123(2)
_cell_measurement_theta_max 66.5143
_cell_measurement_theta_min 2.6981
_cell_volume 1934.19(5)
_computing_cell_refinement
;
CrysAlis RED, Oxford Diffraction Ltd.,
Version 1.171.32.15 (release 10-01-2008 CrysAlis171 .NET)
(compiled Jan 10 2008,16:37:18)
;
_computing_data_collection
;
CrysAlis CCD, Oxford Diffraction Ltd.,
Version 1.171.32.15 (release 10-01-2008 CrysAlis171 .NET)
(compiled Jan 10 2008,16:37:18)
;
_computing_data_reduction
;
CrysAlis RED, Oxford Diffraction Ltd.,
Version 1.171.32.15 (release 10-01-2008 CrysAlis171 .NET)
(compiled Jan 10 2008,16:37:18)
;
_computing_molecular_graphics 'Olex2 (Dolomanov et al., 2009)'
_computing_publication_material 'Olex2 (Dolomanov et al., 2009)'
_computing_structure_refinement 'ShelXL (Sheldrick, 2015)'
_computing_structure_solution 'SIR-97 (Altomare, 1999)'
_diffrn_ambient_temperature 123.15
_diffrn_detector_area_resol_mean 10.5431
_diffrn_measured_fraction_theta_full 0.988
_diffrn_measured_fraction_theta_max 0.988
_diffrn_measurement_details
;
  1 omega  -38.00   -8.00   1.0000    1.5000
omega____ theta____ kappa____ phi______ omega'___ theta'___ frames
    -       11.6137  113.0000    6.0000    0.0000    0.0000 30

  2 omega   13.00   60.00   1.0000    1.5000
omega____ theta____ kappa____ phi______ omega'___ theta'___ frames
    -      -11.6137   45.0000  240.0000    0.0000    0.0000 47

  3 omega    8.00   37.00   1.0000    1.5000
omega____ theta____ kappa____ phi______ omega'___ theta'___ frames
    -      -11.6137 -113.0000   94.0000    0.0000    0.0000 29

  4 omega  -10.00   36.00   1.0000    1.5000
omega____ theta____ kappa____ phi______ omega'___ theta'___ frames
    -       11.6137  -45.0000   90.0000    0.0000    0.0000 46

  5 omega  -14.00   37.00   1.0000    1.5000
omega____ theta____ kappa____ phi______ omega'___ theta'___ frames
    -       11.6137  -45.0000   30.0000    0.0000    0.0000 51

  6 omega -114.00  -60.00   1.0000    1.8000
omega____ theta____ kappa____ phi______ omega'___ theta'___ frames
    -      -90.0000  106.0000  309.0000    0.0000    0.0000 54

  7 omega -112.00  -58.00   1.0000    1.8000
omega____ theta____ kappa____ phi______ omega'___ theta'___ frames
    -      -90.0000  102.0000   30.0000    0.0000    0.0000 54

  8 omega  -69.00  -11.00   1.0000    1.8000
omega____ theta____ kappa____ phi______ omega'___ theta'___ frames
    -      -90.0000   77.0000   30.0000    0.0000    0.0000 58

  9 omega -115.00  -62.00   1.0000    1.8000
omega____ theta____ kappa____ phi______ omega'___ theta'___ frames
    -      -90.0000  -45.0000  150.0000    0.0000    0.0000 53

 10 omega -169.00 -110.00   1.0000    1.8000
omega____ theta____ kappa____ phi______ omega'___ theta'___ frames
    -      -90.0000  -77.0000  300.0000    0.0000    0.0000 59

 11 omega -169.00 -112.00   1.0000    1.8000
omega____ theta____ kappa____ phi______ omega'___ theta'___ frames
    -      -90.0000  -77.0000  180.0000    0.0000    0.0000 57

 12 omega   66.00  119.00   1.0000    1.8000
omega____ theta____ kappa____ phi______ omega'___ theta'___ frames
    -       93.5000   45.0000   90.0000    0.0000    0.0000 53

 13 omega   19.00   71.00   1.0000    1.8000
omega____ theta____ kappa____ phi______ omega'___ theta'___ frames
    -       93.5000  -77.0000  150.0000    0.0000    0.0000 52

 14 omega   75.00  106.00   1.0000    1.8000
omega____ theta____ kappa____ phi______ omega'___ theta'___ frames
    -       93.5000  -77.0000  120.0000    0.0000    0.0000 31

 15 omega   55.00   86.00   1.0000    1.8000
omega____ theta____ kappa____ phi______ omega'___ theta'___ frames
    -       93.5000 -113.0000  274.0000    0.0000    0.0000 31

 16 omega   81.00  108.00   1.0000    1.8000
omega____ theta____ kappa____ phi______ omega'___ theta'___ frames
    -       93.5000  -87.0000   88.0000    0.0000    0.0000 27

 17 omega   67.00  119.00   1.0000    1.8000
omega____ theta____ kappa____ phi______ omega'___ theta'___ frames
    -       93.5000   45.0000   30.0000    0.0000    0.0000 52

 18 omega   51.00   77.00   1.0000    1.8000
omega____ theta____ kappa____ phi______ omega'___ theta'___ frames
    -       93.5000 -113.0000  353.0000    0.0000    0.0000 26

 19 omega   81.00  110.00   1.0000    1.8000
omega____ theta____ kappa____ phi______ omega'___ theta'___ frames
    -       93.5000  -77.0000  300.0000    0.0000    0.0000 29

 20 omega   97.00  124.00   1.0000    1.8000
omega____ theta____ kappa____ phi______ omega'___ theta'___ frames
    -       93.5000  113.0000  265.0000    0.0000    0.0000 27
;
_diffrn_measurement_device_type 'Oxford Diffraction Gemini Ultra'
_diffrn_orient_matrix_UB_11 0.0396349650
_diffrn_orient_matrix_UB_12 -0.0710679253
_diffrn_orient_matrix_UB_13 0.0823458365
_diffrn_orient_matrix_UB_21 -0.0871196210
_diffrn_orient_matrix_UB_22 -0.0590142682
_diffrn_orient_matrix_UB_23 -0.0838712207
_diffrn_orient_matrix_UB_31 0.1291999138
_diffrn_orient_matrix_UB_32 -0.0179213062
_diffrn_orient_matrix_UB_33 -0.0496864205
_diffrn_radiation_monochromator mirror
_diffrn_radiation_type CuK\a
_diffrn_radiation_wavelength 1.54178
_diffrn_reflns_av_R_equivalents 0.0379
_diffrn_reflns_av_unetI/netI 0.0315
_diffrn_reflns_laue_measured_fraction_full 0.988
_diffrn_reflns_laue_measured_fraction_max 0.988
_diffrn_reflns_limit_h_max 11
_diffrn_reflns_limit_h_min -9
_diffrn_reflns_limit_k_max 19
_diffrn_reflns_limit_k_min -19
_diffrn_reflns_limit_l_max 13
_diffrn_reflns_limit_l_min -14
_diffrn_reflns_number 8608
_diffrn_reflns_point_group_measured_fraction_full 0.988
_diffrn_reflns_point_group_measured_fraction_max 0.988
_diffrn_reflns_theta_full 65.076
_diffrn_reflns_theta_max 65.076
_diffrn_reflns_theta_min 4.552
_diffrn_source 'Ultra (Cu) X-ray Source'
_exptl_absorpt_coefficient_mu 17.874
_exptl_absorpt_correction_T_max 1.00000
_exptl_absorpt_correction_T_min 0.07874
_exptl_absorpt_correction_type multi-scan
_exptl_absorpt_process_details
;
CrysAlis RED, Oxford Diffraction Ltd.,
Version 1.171.32.15 (release 10-01-2008 CrysAlis171 .NET)
(compiled Jan 10 2008,16:37:18)
Empirical absorption correction using spherical harmonics,
 implemented in SCALE3 ABSPACK scaling algorithm.
;
_exptl_crystal_colour colourless
_exptl_crystal_colour_primary colourless
_exptl_crystal_density_diffrn 2.662
_exptl_crystal_description rod
_exptl_crystal_F_000 1416
_exptl_crystal_size_max 0.61
_exptl_crystal_size_mid 0.16
_exptl_crystal_size_min 0.06
_refine_diff_density_max 1.742
_refine_diff_density_min -0.798
_refine_diff_density_rms 0.230
_refine_ls_extinction_method none
_refine_ls_goodness_of_fit_ref 1.067
_refine_ls_hydrogen_treatment constr
_refine_ls_matrix_type full
_refine_ls_number_parameters 181
_refine_ls_number_reflns 3266
_refine_ls_number_restraints 0
_refine_ls_restrained_S_all 1.067
_refine_ls_R_factor_all 0.0509
_refine_ls_R_factor_gt 0.0437
_refine_ls_shift/su_max 0.001
_refine_ls_shift/su_mean 0.000
_refine_ls_structure_factor_coef Fsqd
_refine_ls_weighting_details 'w=1/[\s^2^(Fo^2^)+(0.0876P)^2^+1.5701P] where P=(Fo^2^+2Fc^2^)/3'
_refine_ls_weighting_scheme calc
_refine_ls_wR_factor_gt 0.1193
_refine_ls_wR_factor_ref 0.1247
_reflns_Friedel_coverage 0.000
_reflns_number_gt 2818
_reflns_number_total 3266
_reflns_threshold_expression 'I > 2\s(I)'
_cod_data_source_file c5dt03192c2.cif
_cod_data_source_block 1
_cod_depositor_comments 'Adding full bibliography for 7037006--7037016.cif.'
_cod_database_code 7037015
_shelx_space_group_comment
;
The symmetry employed for this shelxl refinement is uniquely defined
by the following loop, which should always be used as a source of
symmetry information in preference to the above space-group names.
They are only intended as comments.
;
_shelx_estimated_absorpt_t_max 0.414
_shelx_estimated_absorpt_t_min 0.032
_reflns_odcompleteness_completeness 98.69
_reflns_odcompleteness_iscentric 1
_reflns_odcompleteness_theta 64.99
_olex2_refinement_description
;
1. Fixed Uiso
 At 1.2 times of:
  All C(H) groups
2.a Aromatic/amide H refined with riding coordinates:
 C1(H1), C2(H2), C3(H3), C4(H4), C7(H7), C8(H8), C9(H9), C10(H10)
;
_shelx_shelxl_version_number 2014/7
_olex2_submission_special_instructions 'No special instructions were received'

loop_
_space_group_symop_operation_xyz
'x, y, z'
'-x, y+1/2, -z+1/2'
'-x, -y, -z'
'x, -y-1/2, z-1/2'

loop_
_atom_site_label
_atom_site_type_symbol
_atom_site_fract_x
_atom_site_fract_y
_atom_site_fract_z
_atom_site_U_iso_or_equiv
_atom_site_adp_type
_atom_site_occupancy
_atom_site_site_symmetry_order
_atom_site_calc_flag
_atom_site_refinement_flags_posn
C1 C -0.0346(7) 0.5235(4) 0.8496(5) 0.0291(14) Uani 1 1 d .
H1 H -0.0915 0.5497 0.8931 0.035 Uiso 1 1 calc R
C2 C 0.0108(7) 0.4108(4) 0.7470(6) 0.0362(16) Uani 1 1 d .
H2 H -0.0143 0.3579 0.7180 0.043 Uiso 1 1 calc R
C3 C 0.0834(7) 0.5627(4) 0.8310(5) 0.0270(14) Uani 1 1 d .
H3 H 0.1060 0.6156 0.8612 0.032 Uiso 1 1 calc R
C4 C 0.1306(8) 0.4472(4) 0.7262(6) 0.0342(16) Uani 1 1 d .
H4 H 0.1862 0.4191 0.6835 0.041 Uiso 1 1 calc R
C5 C 0.1701(7) 0.5254(4) 0.7681(5) 0.0257(13) Uani 1 1 d .
C6 C 0.2950(7) 0.5661(4) 0.7470(5) 0.0272(14) Uani 1 1 d .
C7 C 0.3601(7) 0.6296(4) 0.8145(5) 0.0268(14) Uani 1 1 d .
H7 H 0.3225 0.6476 0.8756 0.032 Uiso 1 1 calc R
C8 C 0.3571(7) 0.5426(4) 0.6589(5) 0.0313(15) Uani 1 1 d .
H8 H 0.3173 0.4996 0.6110 0.038 Uiso 1 1 calc R
C9 C 0.4780(7) 0.6658(4) 0.7928(5) 0.0278(14) Uani 1 1 d .
H9 H 0.5195 0.7093 0.8389 0.033 Uiso 1 1 calc R
C10 C 0.4736(7) 0.5808(4) 0.6416(5) 0.0310(15) Uani 1 1 d .
H10 H 0.5126 0.5643 0.5805 0.037 Uiso 1 1 calc R
Br1 Br -0.35290(7) 0.48633(4) 0.92126(5) 0.0293(2) Uani 1 1 d .
Br2 Br -0.36263(9) 0.36948(4) 0.64583(6) 0.0371(2) Uani 1 1 d .
Br3 Br -0.17804(8) 0.27471(4) 0.92008(6) 0.0355(2) Uani 1 1 d .
Br4 Br 0.61825(8) 0.81664(4) 0.58753(6) 0.0351(2) Uani 1 1 d .
Br5 Br 0.83599(7) 0.72792(4) 0.85145(5) 0.0276(2) Uani 1 1 d .
Br6 Br 0.80924(8) 0.60837(4) 0.57890(5) 0.0317(2) Uani 1 1 d .
Ga1 Ga -0.24735(9) 0.39353(5) 0.82523(6) 0.0257(2) Uani 1 1 d .
Ga2 Ga 0.70381(8) 0.69958(5) 0.67876(6) 0.0248(2) Uani 1 1 d .
N1 N -0.0708(6) 0.4483(3) 0.8070(4) 0.0255(11) Uani 1 1 d .
N2 N 0.5372(6) 0.6419(3) 0.7082(4) 0.0261(11) Uani 1 1 d .

loop_
_atom_site_aniso_label
_atom_site_aniso_U_11
_atom_site_aniso_U_22
_atom_site_aniso_U_33
_atom_site_aniso_U_23
_atom_site_aniso_U_13
_atom_site_aniso_U_12
C1 0.037(4) 0.024(3) 0.026(3) -0.004(3) 0.006(3) -0.001(3)
C2 0.036(4) 0.018(3) 0.056(4) -0.003(3) 0.012(3) -0.001(3)
C3 0.032(4) 0.021(3) 0.027(3) 0.000(2) 0.003(3) 0.002(3)
C4 0.045(4) 0.019(3) 0.042(4) -0.007(3) 0.016(3) -0.002(3)
C5 0.031(3) 0.021(3) 0.023(3) 0.003(2) 0.000(3) 0.007(3)
C6 0.036(4) 0.019(3) 0.026(3) 0.001(2) 0.003(3) 0.007(3)
C7 0.038(4) 0.017(3) 0.026(3) 0.001(2) 0.009(3) 0.006(3)
C8 0.036(4) 0.033(4) 0.024(3) -0.005(3) 0.005(3) -0.003(3)
C9 0.036(4) 0.015(3) 0.030(3) -0.002(2) 0.003(3) 0.005(3)
C10 0.040(4) 0.029(3) 0.025(3) -0.003(3) 0.008(3) 0.000(3)
Br1 0.0362(4) 0.0206(4) 0.0321(4) 0.0001(3) 0.0090(3) 0.0024(3)
Br2 0.0528(5) 0.0275(4) 0.0274(4) 0.0006(3) -0.0003(3) -0.0049(3)
Br3 0.0502(5) 0.0176(4) 0.0355(4) 0.0040(3) 0.0008(3) 0.0017(3)
Br4 0.0497(5) 0.0228(4) 0.0316(4) 0.0078(3) 0.0054(3) 0.0048(3)
Br5 0.0378(4) 0.0190(4) 0.0245(3) -0.0012(2) 0.0030(3) -0.0025(3)
Br6 0.0425(4) 0.0258(4) 0.0277(4) -0.0044(3) 0.0094(3) 0.0014(3)
Ga1 0.0338(5) 0.0155(4) 0.0273(4) 0.0010(3) 0.0048(3) -0.0009(3)
Ga2 0.0346(5) 0.0172(4) 0.0224(4) 0.0013(3) 0.0054(3) -0.0004(3)
N1 0.035(3) 0.012(2) 0.029(3) -0.003(2) 0.004(2) -0.001(2)
N2 0.033(3) 0.019(3) 0.024(3) 0.000(2) 0.001(2) 0.000(2)

loop_
_atom_type_symbol
_atom_type_description
_atom_type_scat_dispersion_real
_atom_type_scat_dispersion_imag
_atom_type_scat_source
C C 0.0181 0.0091 'International Tables Vol C Tables 4.2.6.8 and 6.1.1.4'
H H 0.0000 0.0000 'International Tables Vol C Tables 4.2.6.8 and 6.1.1.4'
Br Br -0.6763 1.2805 'International Tables Vol C Tables 4.2.6.8 and 6.1.1.4'
Ga Ga -1.2846 0.7763 'International Tables Vol C Tables 4.2.6.8 and 6.1.1.4'
N N 0.0311 0.0180 'International Tables Vol C Tables 4.2.6.8 and 6.1.1.4'

loop_
_geom_angle_atom_site_label_1
_geom_angle_atom_site_label_2
_geom_angle_atom_site_label_3
_geom_angle
C3 C1 H1 119.4
N1 C1 H1 119.4
N1 C1 C3 121.2(6)
C4 C2 H2 119.1
N1 C2 H2 119.1
N1 C2 C4 121.8(6)
C1 C3 H3 119.6
C1 C3 C5 120.8(6)
C5 C3 H3 119.6
C2 C4 H4 119.9
C2 C4 C5 120.3(6)
C5 C4 H4 119.9
C3 C5 C4 116.6(6)
C3 C5 C6 121.6(6)
C4 C5 C6 121.9(6)
C7 C6 C5 121.9(6)
C7 C6 C8 116.5(6)
C8 C6 C5 121.5(6)
C6 C7 H7 119.9
C9 C7 C6 120.3(6)
C9 C7 H7 119.9
C6 C8 H8 119.8
C10 C8 C6 120.4(6)
C10 C8 H8 119.8
C7 C9 H9 118.8
N2 C9 C7 122.4(6)
N2 C9 H9 118.8
C8 C10 H10 118.6
C8 C10 N2 122.7(6)
N2 C10 H10 118.6
Br1 Ga1 Br2 115.07(4)
Br1 Ga1 Br3 114.48(4)
Br3 Ga1 Br2 112.35(4)
N1 Ga1 Br1 104.58(15)
N1 Ga1 Br2 103.58(15)
N1 Ga1 Br3 105.27(15)
Br4 Ga2 Br5 111.48(4)
Br4 Ga2 Br6 115.93(4)
Br5 Ga2 Br6 113.26(4)
N2 Ga2 Br4 104.80(16)
N2 Ga2 Br5 104.80(15)
N2 Ga2 Br6 105.32(15)
C1 N1 Ga1 121.8(4)
C2 N1 C1 119.4(6)
C2 N1 Ga1 118.8(4)
C9 N2 C10 117.6(6)
C9 N2 Ga2 120.2(4)
C10 N2 Ga2 122.1(4)

loop_
_geom_bond_atom_site_label_1
_geom_bond_atom_site_label_2
_geom_bond_distance
C1 H1 0.9500
C1 C3 1.381(9)
C1 N1 1.357(8)
C2 H2 0.9500
C2 C4 1.384(10)
C2 N1 1.343(9)
C3 H3 0.9500
C3 C5 1.401(9)
C4 H4 0.9500
C4 C5 1.405(9)
C5 C6 1.462(10)
C6 C7 1.401(9)
C6 C8 1.403(9)
C7 H7 0.9500
C7 C9 1.371(9)
C8 H8 0.9500
C8 C10 1.356(10)
C9 H9 0.9500
C9 N2 1.349(8)
C10 H10 0.9500
C10 N2 1.361(8)
Br1 Ga1 2.2963(10)
Br2 Ga1 2.3034(10)
Br3 Ga1 2.2989(10)
Br4 Ga2 2.2918(10)
Br5 Ga2 2.3028(10)
Br6 Ga2 2.3078(10)
Ga1 N1 2.000(5)
Ga2 N2 1.981(6)

loop_
_geom_torsion_atom_site_label_1
_geom_torsion_atom_site_label_2
_geom_torsion_atom_site_label_3
_geom_torsion_atom_site_label_4
_geom_torsion
C1 C3 C5 C4 -0.1(9)
C1 C3 C5 C6 179.6(6)
C2 C4 C5 C3 0.4(10)
C2 C4 C5 C6 -179.3(7)
C3 C1 N1 C2 1.0(10)
C3 C1 N1 Ga1 -176.2(5)
C3 C5 C6 C7 21.3(9)
C3 C5 C6 C8 -159.8(6)
C4 C2 N1 C1 -0.7(11)
C4 C2 N1 Ga1 176.6(6)
C4 C5 C6 C7 -159.0(6)
C4 C5 C6 C8 19.9(10)
C5 C6 C7 C9 179.3(6)
C5 C6 C8 C10 -179.4(6)
C6 C7 C9 N2 -1.0(10)
C6 C8 C10 N2 1.1(11)
C7 C6 C8 C10 -0.4(10)
C7 C9 N2 C10 1.7(9)
C7 C9 N2 Ga2 177.9(5)
C8 C6 C7 C9 0.4(9)
C8 C10 N2 C9 -1.7(10)
C8 C10 N2 Ga2 -177.9(5)
N1 C1 C3 C5 -0.6(10)
N1 C2 C4 C5 0.0(11)
